data_2211132
loop_
_publ_author_name
'Chen, Xiao-Hua'
'Liu, Shi-Xiong'

_publ_section_title
;(Acetylacetonato-\k^2^<i>O</i>,<i>O</i>')(dimethylformamide-\k<i>O</i>)[2-phenoxyethanal
 (2-oxidobenzylidene)hydrazonato-\k^3^<i>O</i>,<i>N</i>,<i>O</i>']cobalt(III)
;
_journal_coeditor_code NG2110
_journal_issue 11
_journal_name_full 'Acta Crystallographica Section E'
_journal_page_first m2869
_journal_page_last m2871
_journal_paper_doi 10.1107/S1600536806039997
_journal_volume 62
_journal_year 2006
_chemical_formula_iupac '[Co (C15 H12 N2 O3) (C5 H7 O2) (C3 H7 N O)]'
_chemical_formula_moiety 'C23 H26 Co N3 O6'
_chemical_formula_sum 'C23 H26 Co N3 O6'
_chemical_formula_weight 499.40
_chemical_name_systematic
;
(Dimethylformamide-\kO)(Acetylacetonato-\k^2^O,O')
[N-salicylaldehyde-N'-phenoxyacetylhydrazonato-\k^3^O,N,O']cobalt(III)
;
_space_group_IT_number 14
_symmetry_cell_setting monoclinic
_symmetry_space_group_name_Hall '-P 2yn'
_symmetry_space_group_name_H-M 'P 1 21/n 1'
_atom_sites_solution_hydrogens geom
_atom_sites_solution_primary direct
_atom_sites_solution_secondary difmap
_audit_creation_method SHELXL97
_cell_angle_alpha 90.00
_cell_angle_beta 101.875(2)
_cell_angle_gamma 90.00
_cell_formula_units_Z 8
_cell_length_a 8.2256(4)
_cell_length_b 29.7398(13)
_cell_length_c 19.5891(9)
_cell_measurement_reflns_used 10636
_cell_measurement_temperature 293(2)
_cell_measurement_theta_max 27.50
_cell_measurement_theta_min 1.37
_cell_volume 4689.5(4)
_computing_cell_refinement TEXRAY
_computing_data_collection 'TEXRAY (Molecular Structure Corporation, 1999)'
_computing_data_reduction 'TEXSAN (Molecular Structure Corporation, 1999)'
_computing_molecular_graphics 'ORTEX (McArdle, 1995)'
_computing_publication_material SHELXL97
_computing_structure_refinement 'SHELXL97 (Sheldrick, 1997)'
_computing_structure_solution 'SHELXS97 (Sheldrick, 1997)'
_diffrn_ambient_temperature 293(2)
_diffrn_measured_fraction_theta_full 0.986
_diffrn_measured_fraction_theta_max 0.986
_diffrn_measurement_device_type 'Rigaku Weissenberg IP'
_diffrn_measurement_method \w
_diffrn_radiation_monochromator graphite
_diffrn_radiation_source 'fine-focus sealed tube'
_diffrn_radiation_type MoK\a
_diffrn_radiation_wavelength 0.71073
_diffrn_reflns_av_R_equivalents 0.0430
_diffrn_reflns_av_sigmaI/netI 0.0685
_diffrn_reflns_limit_h_max 10
_diffrn_reflns_limit_h_min -10
_diffrn_reflns_limit_k_max 38
_diffrn_reflns_limit_k_min -38
_diffrn_reflns_limit_l_max 0
_diffrn_reflns_limit_l_min -25
_diffrn_reflns_number 19958
_diffrn_reflns_theta_full 27.50
_diffrn_reflns_theta_max 27.50
_diffrn_reflns_theta_min 1.37
_diffrn_standards_decay_% 0
_diffrn_standards_number 0
_exptl_absorpt_coefficient_mu 0.775
_exptl_absorpt_correction_T_max 0.843
_exptl_absorpt_correction_T_min 0.743
_exptl_absorpt_correction_type multi-scan
_exptl_absorpt_process_details 'TEXRAY (Molecular Structure Corporation, 1999)'
_exptl_crystal_colour black
_exptl_crystal_density_diffrn 1.415
_exptl_crystal_density_method 'not measured'
_exptl_crystal_description prism
_exptl_crystal_F_000 2080
_exptl_crystal_size_max 0.58
_exptl_crystal_size_mid 0.32
_exptl_crystal_size_min 0.22
_refine_diff_density_max 0.829
_refine_diff_density_min -0.467
_refine_ls_extinction_method none
_refine_ls_goodness_of_fit_ref 0.918
_refine_ls_hydrogen_treatment constr
_refine_ls_matrix_type full
_refine_ls_number_parameters 598
_refine_ls_number_reflns 10636
_refine_ls_number_restraints 0
_refine_ls_restrained_S_all 0.918
_refine_ls_R_factor_all 0.0999
_refine_ls_R_factor_gt 0.0438
_refine_ls_shift/su_max 0.001
_refine_ls_shift/su_mean 0.000
_refine_ls_structure_factor_coef Fsqd
_refine_ls_weighting_details 'calc w = 1/[\s^2^(Fo^2^)+(0.0667P)^2^] where P=(Fo^2^+2Fc^2^)/3'
_refine_ls_weighting_scheme calc
_refine_ls_wR_factor_gt 0.1003
_refine_ls_wR_factor_ref 0.1239
_reflns_number_gt 6095
_reflns_number_total 10636
_reflns_threshold_expression I>2\s(I)
_cod_data_source_file ng2110.cif
_cod_data_source_block I
_cod_depositor_comments
;
The following automatic conversions were performed:
'_geom_bond_publ_flag' value 'Yes' changed to 'yes' according to
'/home/saulius/struct/CIF-dictionaries/cif_core.dic' dictionary named
'cif_core.dic' version 2.4.1 from 2010-06-29 (12
times).

'_geom_bond_publ_flag' value 'No' changed to 'no' according to
'/home/saulius/struct/CIF-dictionaries/cif_core.dic' dictionary named
'cif_core.dic' version 2.4.1 from 2010-06-29 (114
times).

'_geom_angle_publ_flag' value 'Yes' changed to 'yes' according to
'/home/saulius/struct/CIF-dictionaries/cif_core.dic' dictionary named
'cif_core.dic' version 2.4.1 from 2010-06-29 (30
times).

'_geom_angle_publ_flag' value 'No' changed to 'no' according to
'/home/saulius/struct/CIF-dictionaries/cif_core.dic' dictionary named
'cif_core.dic' version 2.4.1 from 2010-06-29 (194
times).

'_geom_torsion_publ_flag' value 'No' changed to 'no' according to
'/home/saulius/struct/CIF-dictionaries/cif_core.dic' dictionary named
'cif_core.dic' version 2.4.1 from 2010-06-29 (164 times).

Automatic conversion script
Id: cif_fix_enum 1527 2010-12-29 10:47:43Z saulius 

The following automatic conversions were performed:

'_geom_bond_publ_flag' value 'Yes' changed to 'yes' according to
/home/saulius/struct/CIF-dictionaries/cif_core.dic dictionary named
'cif_core.dic' version 2.4.1 from 2010-06-29 (12
times).

'_geom_bond_publ_flag' value 'No' changed to 'no' according
to /home/saulius/struct/CIF-dictionaries/cif_core.dic dictionary
named 'cif_core.dic' version 2.4.1 from 2010-06-29 (114
times).

'_geom_angle_publ_flag' value 'Yes' changed to 'yes'
according to /home/saulius/struct/CIF-dictionaries/cif_core.dic
dictionary named 'cif_core.dic' version 2.4.1 from 2010-06-29 (30
times).

'_geom_angle_publ_flag' value 'No' changed to 'no' according
to /home/saulius/struct/CIF-dictionaries/cif_core.dic dictionary
named 'cif_core.dic' version 2.4.1 from 2010-06-29 (194
times).

'_geom_torsion_publ_flag' value 'No' changed to 'no'
according to /home/saulius/struct/CIF-dictionaries/cif_core.dic
dictionary named 'cif_core.dic' version 2.4.1 from 2010-06-29 (164
times).

Automatic conversion script
Id: cif_fix_values 1715 2011-07-08 13:25:40Z adriana 
;
_cod_original_sg_symbol_H-M P21/n
_cod_database_code 2211132
_cod_database_fobs_code 2211132

loop_
_symmetry_equiv_pos_as_xyz
'x, y, z'
'-x+1/2, y+1/2, -z+1/2'
'-x, -y, -z'
'x-1/2, -y-1/2, z-1/2'

loop_
_atom_site_type_symbol
_atom_site_label
_atom_site_fract_x
_atom_site_fract_y
_atom_site_fract_z
_atom_site_U_iso_or_equiv
_atom_site_adp_type
_atom_site_calc_flag
_atom_site_refinement_flags
_atom_site_occupancy
Co Co1 0.13717(5) 0.016766(12) 0.239571(19) 0.03456(11) Uani d . 1
Co Co2 0.14120(5) 0.269148(12) 0.716997(19) 0.03481(11) Uani d . 1
O O1 -0.0773(3) 0.00434(7) 0.18970(10) 0.0448(5) Uani d . 1
O O2 0.3554(2) 0.02694(6) 0.29098(10) 0.0393(5) Uani d . 1
O O3 0.6757(3) 0.00838(8) 0.36630(12) 0.0600(6) Uani d . 1
O O4 0.1343(3) -0.04003(7) 0.28914(11) 0.0515(6) Uani d . 1
O O5 0.1453(3) 0.06753(6) 0.18363(10) 0.0411(5) Uani d . 1
O O6 0.0463(3) 0.04696(7) 0.30882(10) 0.0442(5) Uani d . 1
O O7 -0.0747(3) 0.26047(7) 0.66612(10) 0.0454(5) Uani d . 1
O O8 0.3620(2) 0.27594(6) 0.76823(10) 0.0370(4) Uani d . 1
O O9 0.6877(3) 0.25535(8) 0.83958(11) 0.0568(6) Uani d . 1
O O10 0.1254(3) 0.21179(6) 0.76231(11) 0.0476(5) Uani d . 1
O O11 0.1573(3) 0.32195(6) 0.66647(10) 0.0412(5) Uani d . 1
O O12 0.0540(3) 0.29717(6) 0.78932(10) 0.0411(5) Uani d . 1
N N1 0.2486(3) -0.01339(7) 0.17968(12) 0.0353(5) Uani d . 1
N N2 0.4211(3) -0.01486(9) 0.20219(13) 0.0452(6) Uani d . 1
N N3 0.1259(5) -0.08032(11) 0.38519(17) 0.0742(10) Uani d . 1
N N4 0.2469(3) 0.23960(8) 0.65472(12) 0.0377(6) Uani d . 1
N N5 0.4191(3) 0.23584(9) 0.67615(14) 0.0458(6) Uani d . 1
N N6 0.1602(5) 0.17211(10) 0.86215(17) 0.0737(10) Uani d . 1
C C1 -0.1112(4) -0.01412(9) 0.12753(14) 0.0364(6) Uani d . 1
C C2 0.0088(4) -0.03108(9) 0.09173(14) 0.0360(6) Uani d . 1
C C3 -0.0456(4) -0.04985(10) 0.02470(16) 0.0462(8) Uani d . 1
H H3 0.0335 -0.0605 0.0009 0.055 Uiso calc R 1
C C4 -0.2076(4) -0.05297(11) -0.00607(17) 0.0522(8) Uani d . 1
H H4 -0.2396 -0.0656 -0.0502 0.063 Uiso calc R 1
C C5 -0.3258(4) -0.03695(10) 0.02914(17) 0.0502(8) Uani d . 1
H H5 -0.4378 -0.0389 0.0083 0.060 Uiso calc R 1
C C6 -0.2794(4) -0.01817(10) 0.09448(17) 0.0473(7) Uani d . 1
H H6 -0.3610 -0.0079 0.1173 0.057 Uiso calc R 1
C C7 0.1825(4) -0.03000(9) 0.11976(14) 0.0387(7) Uani d . 1
H H7 0.2530 -0.0421 0.0930 0.046 Uiso calc R 1
C C8 0.4607(4) 0.00776(10) 0.26090(16) 0.0428(7) Uani d . 1
C C9 0.6424(4) 0.01234(13) 0.29193(17) 0.0559(9) Uani d . 1
H H9A 0.7032 -0.0108 0.2728 0.067 Uiso calc R 1
H H9B 0.6811 0.0414 0.2792 0.067 Uiso calc R 1
C C10 0.6527(5) -0.03257(14) 0.39440(19) 0.0617(10) Uani d . 1
C C11 0.6270(6) -0.07250(14) 0.3586(3) 0.0907(15) Uani d . 1
H H11 0.6226 -0.0732 0.3108 0.109 Uiso calc R 1
C C12 0.6077(8) -0.11176(17) 0.3942(3) 0.125(2) Uani d . 1
H H12 0.5885 -0.1388 0.3699 0.150 Uiso calc R 1
C C13 0.6166(9) -0.1112(2) 0.4647(4) 0.133(2) Uani d . 1
H H13 0.6082 -0.1379 0.4885 0.159 Uiso calc R 1
C C14 0.6376(8) -0.0716(2) 0.4999(3) 0.114(2) Uani d . 1
H H14 0.6396 -0.0710 0.5475 0.137 Uiso calc R 1
C C15 0.6558(6) -0.03274(18) 0.4655(2) 0.0864(13) Uani d . 1
H H15 0.6706 -0.0058 0.4900 0.104 Uiso calc R 1
C C16 0.1236(5) -0.04281(12) 0.35074(18) 0.0644(10) Uani d . 1
H H16 0.1132 -0.0162 0.3744 0.077 Uiso calc R 1
C C17 0.1038(9) -0.0818(2) 0.4572(3) 0.135(2) Uani d . 1
H H17A 0.0783 -0.0522 0.4716 0.202 Uiso calc R 1
H H17B 0.2043 -0.0923 0.4869 0.202 Uiso calc R 1
H H17C 0.0143 -0.1019 0.4605 0.202 Uiso calc R 1
C C18 0.1495(9) -0.12265(15) 0.3529(3) 0.127(2) Uani d . 1
H H18A 0.1936 -0.1174 0.3119 0.191 Uiso calc R 1
H H18B 0.0448 -0.1379 0.3402 0.191 Uiso calc R 1
H H18C 0.2257 -0.1408 0.3851 0.191 Uiso calc R 1
C C19 0.0761(4) 0.10493(9) 0.19225(15) 0.0409(7) Uani d . 1
C C20 0.0055(4) 0.11584(10) 0.24801(16) 0.0471(8) Uani d . 1
H H20 -0.0422 0.1442 0.2482 0.057 Uiso calc R 1
C C21 0.0002(4) 0.08759(10) 0.30420(16) 0.0422(7) Uani d . 1
C C22 0.0799(5) 0.13943(11) 0.13568(17) 0.0570(9) Uani d . 1
H H22A 0.0537 0.1251 0.0909 0.086 Uiso calc R 1
H H22B 0.1887 0.1525 0.1424 0.086 Uiso calc R 1
H H22C -0.0003 0.1625 0.1379 0.086 Uiso calc R 1
C C23 -0.0633(5) 0.10564(13) 0.36554(18) 0.0627(10) Uani d . 1
H H23A -0.1351 0.0838 0.3802 0.094 Uiso calc R 1
H H23B -0.1241 0.1329 0.3523 0.094 Uiso calc R 1
H H23C 0.0287 0.1117 0.4033 0.094 Uiso calc R 1
C C24 -0.1124(4) 0.24255(9) 0.60311(15) 0.0392(7) Uani d . 1
C C25 0.0039(4) 0.22469(9) 0.56624(15) 0.0400(7) Uani d . 1
C C26 -0.0535(4) 0.20631(11) 0.49897(16) 0.0525(8) Uani d . 1
H H26 0.0234 0.1950 0.4746 0.063 Uiso calc R 1
C C27 -0.2166(5) 0.20472(13) 0.46917(18) 0.0628(10) Uani d . 1
H H27 -0.2516 0.1928 0.4247 0.075 Uiso calc R 1
C C28 -0.3316(5) 0.22112(13) 0.50594(19) 0.0618(10) Uani d . 1
H H28 -0.4443 0.2196 0.4859 0.074 Uiso calc R 1
C C29 -0.2821(4) 0.23964(11) 0.57143(17) 0.0522(8) Uani d . 1
H H29 -0.3615 0.2503 0.5950 0.063 Uiso calc R 1
C C30 0.1787(4) 0.22354(9) 0.59428(15) 0.0419(7) Uani d . 1
H H30 0.2472 0.2105 0.5675 0.050 Uiso calc R 1
C C31 0.4632(4) 0.25672(10) 0.73616(16) 0.0440(7) Uani d . 1
C C32 0.6475(4) 0.25933(13) 0.76527(17) 0.0569(9) Uani d . 1
H H32A 0.7028 0.2355 0.7450 0.068 Uiso calc R 1
H H32B 0.6892 0.2878 0.7519 0.068 Uiso calc R 1
C C33 0.6718(4) 0.21429(11) 0.86799(17) 0.0512(8) Uani d . 1
C C34 0.7191(5) 0.21195(14) 0.93993(19) 0.0674(10) Uani d . 1
H H34 0.7596 0.2375 0.9651 0.081 Uiso calc R 1
C C35 0.7072(6) 0.17283(16) 0.9742(2) 0.0859(14) Uani d . 1
H H35 0.7386 0.1720 1.0226 0.103 Uiso calc R 1
C C36 0.6493(7) 0.13450(15) 0.9383(2) 0.0927(15) Uani d . 1
H H36 0.6412 0.1078 0.9621 0.111 Uiso calc R 1
C C37 0.6034(6) 0.13592(14) 0.8667(2) 0.0878(14) Uani d . 1
H H37 0.5650 0.1100 0.8421 0.105 Uiso calc R 1
C C38 0.6139(5) 0.17554(13) 0.8310(2) 0.0699(11) Uani d . 1
H H38 0.5824 0.1763 0.7826 0.084 Uiso calc R 1
C C39 0.1714(5) 0.20834(11) 0.82657(19) 0.0560(9) Uani d . 1
H H39 0.2174 0.2337 0.8510 0.067 Uiso calc R 1
C C40 0.0993(8) 0.1313(2) 0.8257(3) 0.146(2) Uiso d . 1
H H40A 0.1132 0.1331 0.7783 0.219 Uiso calc R 1
H H40B -0.0163 0.1277 0.8263 0.219 Uiso calc R 1
H H40C 0.1606 0.1061 0.8483 0.219 Uiso calc R 1
C C41 0.2119(8) 0.16899(16) 0.9379(2) 0.121(2) Uani d . 1
H H41A 0.2485 0.1980 0.9565 0.181 Uiso calc R 1
H H41B 0.3014 0.1478 0.9496 0.181 Uiso calc R 1
H H41C 0.1200 0.1591 0.9573 0.181 Uiso calc R 1
C C42 0.0902(4) 0.35901(10) 0.67787(16) 0.0423(7) Uani d . 1
C C43 0.0126(4) 0.36749(10) 0.73319(17) 0.0479(8) Uani d . 1
H H43 -0.0369 0.3955 0.7345 0.057 Uiso calc R 1
C C44 0.0030(4) 0.33766(10) 0.78650(15) 0.0401(7) Uani d . 1
C C45 0.1004(5) 0.39595(11) 0.62685(18) 0.0642(10) Uani d . 1
H H45A 0.0559 0.3855 0.5804 0.096 Uiso calc R 1
H H45B 0.2144 0.4046 0.6305 0.096 Uiso calc R 1
H H45C 0.0375 0.4214 0.6370 0.096 Uiso calc R 1
C C46 -0.0675(4) 0.35322(12) 0.84769(17) 0.0563(9) Uani d . 1
H H46A -0.1312 0.3294 0.8623 0.084 Uiso calc R 1
H H46B -0.1378 0.3788 0.8342 0.084 Uiso calc R 1
H H46C 0.0217 0.3614 0.8855 0.084 Uiso calc R 1

loop_
_atom_site_aniso_label
_atom_site_aniso_U_11
_atom_site_aniso_U_22
_atom_site_aniso_U_33
_atom_site_aniso_U_12
_atom_site_aniso_U_13
_atom_site_aniso_U_23
Co1 0.0390(2) 0.03164(19) 0.0353(2) 0.00023(17) 0.01296(16) -0.00097(16)
Co2 0.0400(2) 0.02991(19) 0.0346(2) 0.00004(17) 0.00769(16) 0.00003(16)
O1 0.0397(12) 0.0534(12) 0.0443(11) -0.0011(10) 0.0156(9) -0.0106(10)
O2 0.0348(11) 0.0408(11) 0.0426(11) -0.0001(9) 0.0086(9) 0.0021(9)
O3 0.0565(15) 0.0676(16) 0.0515(13) -0.0054(13) 0.0008(11) 0.0015(12)
O4 0.0634(16) 0.0443(12) 0.0509(13) -0.0029(11) 0.0210(11) 0.0068(10)
O5 0.0504(13) 0.0345(10) 0.0409(11) 0.0040(9) 0.0152(9) 0.0022(9)
O6 0.0524(14) 0.0461(12) 0.0370(11) 0.0020(10) 0.0162(10) -0.0053(9)
O7 0.0428(13) 0.0536(12) 0.0405(11) 0.0003(10) 0.0104(9) -0.0075(10)
O8 0.0364(11) 0.0364(10) 0.0373(10) -0.0015(9) 0.0057(9) 0.0033(8)
O9 0.0540(15) 0.0603(14) 0.0514(13) -0.0056(12) -0.0004(11) 0.0024(11)
O10 0.0625(15) 0.0338(10) 0.0461(12) -0.0060(10) 0.0107(11) 0.0041(9)
O11 0.0518(13) 0.0337(10) 0.0391(10) 0.0034(9) 0.0115(9) 0.0051(9)
O12 0.0481(13) 0.0393(11) 0.0358(10) 0.0054(10) 0.0083(9) -0.0027(9)
N1 0.0369(14) 0.0325(12) 0.0388(13) 0.0017(11) 0.0134(10) 0.0014(10)
N2 0.0363(15) 0.0512(15) 0.0490(15) 0.0044(13) 0.0109(11) -0.0010(13)
N3 0.091(3) 0.072(2) 0.0620(19) -0.0075(19) 0.0203(18) 0.0231(17)
N4 0.0398(15) 0.0364(12) 0.0379(13) 0.0002(11) 0.0102(11) 0.0008(10)
N5 0.0349(15) 0.0537(15) 0.0495(15) 0.0028(12) 0.0105(12) 0.0004(13)
N6 0.101(3) 0.0501(17) 0.072(2) 0.0030(18) 0.0215(19) 0.0235(16)
C1 0.0411(17) 0.0290(13) 0.0397(15) -0.0033(13) 0.0100(12) 0.0014(12)
C2 0.0417(18) 0.0304(13) 0.0387(15) 0.0010(12) 0.0143(13) 0.0013(12)
C3 0.056(2) 0.0411(16) 0.0440(17) -0.0031(15) 0.0157(15) -0.0060(14)
C4 0.063(2) 0.0455(17) 0.0456(18) -0.0049(17) 0.0052(16) -0.0071(15)
C5 0.046(2) 0.0441(17) 0.0553(19) -0.0045(15) -0.0002(16) -0.0008(15)
C6 0.0438(19) 0.0433(16) 0.0566(19) 0.0000(15) 0.0140(15) -0.0028(15)
C7 0.0464(19) 0.0350(14) 0.0392(15) 0.0039(13) 0.0195(13) -0.0005(13)
C8 0.0394(18) 0.0434(16) 0.0456(17) -0.0028(14) 0.0088(14) 0.0106(14)
C9 0.045(2) 0.068(2) 0.0530(19) -0.0039(17) 0.0064(15) 0.0049(18)
C10 0.049(2) 0.073(2) 0.060(2) 0.0099(19) 0.0030(17) 0.015(2)
C11 0.120(4) 0.065(3) 0.079(3) 0.016(3) 0.003(3) 0.012(2)
C12 0.160(6) 0.066(3) 0.133(5) 0.017(3) -0.003(5) 0.014(3)
C13 0.175(7) 0.094(4) 0.131(5) 0.021(4) 0.038(5) 0.055(4)
C14 0.128(5) 0.134(5) 0.086(4) 0.022(4) 0.035(3) 0.047(4)
C15 0.085(3) 0.107(4) 0.069(3) 0.017(3) 0.019(2) 0.014(3)
C16 0.087(3) 0.054(2) 0.054(2) 0.000(2) 0.019(2) 0.0126(18)
C17 0.217(8) 0.120(5) 0.077(3) 0.009(5) 0.053(4) 0.039(3)
C18 0.211(7) 0.059(3) 0.112(4) -0.013(4) 0.033(5) 0.016(3)
C19 0.0404(18) 0.0345(15) 0.0434(16) 0.0010(13) -0.0016(13) -0.0020(13)
C20 0.0468(19) 0.0408(16) 0.0526(19) 0.0108(15) 0.0076(15) -0.0094(15)
C21 0.0328(17) 0.0470(17) 0.0451(17) -0.0001(14) 0.0043(13) -0.0169(14)
C22 0.072(3) 0.0409(17) 0.055(2) 0.0096(17) 0.0059(17) 0.0093(15)
C23 0.061(2) 0.075(2) 0.055(2) 0.004(2) 0.0184(18) -0.0249(19)
C24 0.0423(18) 0.0352(14) 0.0392(15) -0.0027(13) 0.0060(13) 0.0001(13)
C25 0.0451(19) 0.0349(14) 0.0395(16) -0.0028(13) 0.0076(13) -0.0022(13)
C26 0.058(2) 0.0550(19) 0.0458(18) -0.0008(17) 0.0142(16) -0.0111(16)
C27 0.065(3) 0.069(2) 0.0489(19) -0.005(2) -0.0024(18) -0.0167(18)
C28 0.046(2) 0.073(2) 0.060(2) -0.0012(18) -0.0026(17) -0.0126(19)
C29 0.041(2) 0.061(2) 0.0527(19) -0.0023(16) 0.0058(15) -0.0070(16)
C30 0.0488(19) 0.0388(15) 0.0404(16) -0.0001(14) 0.0148(14) -0.0015(13)
C31 0.0425(19) 0.0426(16) 0.0461(17) -0.0036(14) 0.0075(14) 0.0122(14)
C32 0.044(2) 0.074(2) 0.0506(19) -0.0045(18) 0.0049(15) 0.0070(18)
C33 0.047(2) 0.0549(19) 0.0490(18) 0.0084(16) 0.0025(15) 0.0022(16)
C34 0.073(3) 0.073(2) 0.055(2) 0.009(2) 0.0090(19) -0.006(2)
C35 0.112(4) 0.088(3) 0.057(2) 0.025(3) 0.017(2) 0.017(2)
C36 0.145(5) 0.060(2) 0.074(3) 0.020(3) 0.024(3) 0.013(2)
C37 0.123(4) 0.051(2) 0.084(3) 0.017(2) 0.007(3) -0.005(2)
C38 0.087(3) 0.061(2) 0.057(2) 0.017(2) 0.003(2) 0.0049(19)
C39 0.076(3) 0.0382(17) 0.059(2) 0.0046(17) 0.0253(19) 0.0084(16)
C41 0.215(7) 0.089(3) 0.071(3) 0.035(4) 0.058(4) 0.041(3)
C42 0.0420(18) 0.0364(15) 0.0437(17) 0.0008(13) -0.0025(14) 0.0032(13)
C43 0.049(2) 0.0347(15) 0.0565(19) 0.0121(14) 0.0032(15) -0.0016(15)
C44 0.0312(16) 0.0436(16) 0.0414(16) 0.0021(13) -0.0022(12) -0.0088(13)
C45 0.082(3) 0.0465(19) 0.062(2) 0.0101(19) 0.010(2) 0.0176(17)
C46 0.056(2) 0.063(2) 0.0483(18) 0.0117(18) 0.0071(16) -0.0142(17)

loop_
_atom_type_symbol
_atom_type_description
_atom_type_scat_dispersion_real
_atom_type_scat_dispersion_imag
_atom_type_scat_source
C C 0.0033 0.0016 'International Tables Vol C Tables 4.2.6.8 and 6.1.1.4'
H H 0.0000 0.0000 'International Tables Vol C Tables 4.2.6.8 and 6.1.1.4'
N N 0.0061 0.0033 'International Tables Vol C Tables 4.2.6.8 and 6.1.1.4'
O O 0.0106 0.0060 'International Tables Vol C Tables 4.2.6.8 and 6.1.1.4'
Co Co 0.3494 0.9721 'International Tables Vol C Tables 4.2.6.8 and 6.1.1.4'

loop_
_geom_angle_atom_site_label_1
_geom_angle_atom_site_label_2
_geom_angle_atom_site_label_3
_geom_angle
_geom_angle_publ_flag
N1 Co1 O1 96.28(9) yes
N1 Co1 O5 86.46(9) yes
O1 Co1 O5 89.84(9) yes
N1 Co1 O2 82.90(9) yes
O1 Co1 O2 177.76(9) yes
O5 Co1 O2 92.19(9) yes
N1 Co1 O6 173.36(10) yes
O1 Co1 O6 89.93(9) yes
O5 Co1 O6 95.92(9) yes
O2 Co1 O6 90.80(9) yes
N1 Co1 O4 87.39(10) yes
O1 Co1 O4 88.98(9) yes
O5 Co1 O4 173.57(9) yes
O2 Co1 O4 88.91(9) yes
O6 Co1 O4 90.40(9) yes
N4 Co2 O7 96.11(10) yes
N4 Co2 O11 87.48(9) yes
O7 Co2 O11 89.81(9) yes
N4 Co2 O8 82.60(10) yes
O7 Co2 O8 178.12(9) yes
O11 Co2 O8 91.49(8) yes
N4 Co2 O12 173.23(10) yes
O7 Co2 O12 89.72(9) yes
O11 Co2 O12 95.99(9) yes
O8 Co2 O12 91.49(9) yes
N4 Co2 O10 88.22(10) yes
O7 Co2 O10 88.68(9) yes
O11 Co2 O10 175.27(9) yes
O8 Co2 O10 89.91(9) yes
O12 Co2 O10 88.49(9) yes
C1 O1 Co1 124.40(19) no
C8 O2 Co1 109.99(18) no
C10 O3 C9 118.1(3) no
C16 O4 Co1 123.8(2) no
C19 O5 Co1 123.6(2) no
C21 O6 Co1 123.8(2) no
C24 O7 Co2 124.7(2) no
C31 O8 Co2 110.01(18) no
C33 O9 C32 118.0(3) no
C39 O10 Co2 120.1(2) no
C42 O11 Co2 123.5(2) no
C44 O12 Co2 123.55(19) no
C7 N1 N2 119.1(2) no
C7 N1 Co1 126.2(2) no
N2 N1 Co1 114.58(17) no
C8 N2 N1 108.2(2) no
C16 N3 C18 120.7(4) no
C16 N3 C17 122.4(4) no
C18 N3 C17 116.9(4) no
C30 N4 N5 117.9(3) no
C30 N4 Co2 127.1(2) no
N5 N4 Co2 115.03(18) no
C31 N5 N4 107.9(3) no
C39 N6 C40 119.2(4) no
C39 N6 C41 124.1(4) no
C40 N6 C41 116.6(4) no
O1 C1 C6 117.6(3) no
O1 C1 C2 124.9(3) no
C6 C1 C2 117.5(3) no
C3 C2 C1 118.8(3) no
C3 C2 C7 117.9(3) no
C1 C2 C7 123.2(3) no
C4 C3 C2 122.5(3) no
C4 C3 H3 118.7 no
C2 C3 H3 118.7 no
C3 C4 C5 118.9(3) no
C3 C4 H4 120.5 no
C5 C4 H4 120.5 no
C6 C5 C4 120.9(3) no
C6 C5 H5 119.6 no
C4 C5 H5 119.6 no
C5 C6 C1 121.4(3) no
C5 C6 H6 119.3 no
C1 C6 H6 119.3 no
N1 C7 C2 124.3(3) no
N1 C7 H7 117.9 no
C2 C7 H7 117.9 no
O2 C8 N2 124.2(3) no
O2 C8 C9 119.1(3) no
N2 C8 C9 116.6(3) no
O3 C9 C8 111.8(3) no
O3 C9 H9A 109.3 no
C8 C9 H9A 109.3 no
O3 C9 H9B 109.3 no
C8 C9 H9B 109.3 no
H9A C9 H9B 107.9 no
O3 C10 C11 125.8(4) no
O3 C10 C15 115.6(4) no
C11 C10 C15 118.6(4) no
C10 C11 C12 119.5(5) no
C10 C11 H11 120.3 no
C12 C11 H11 120.3 no
C13 C12 C11 120.7(6) no
C13 C12 H12 119.6 no
C11 C12 H12 119.6 no
C14 C13 C12 119.8(6) no
C14 C13 H13 120.1 no
C12 C13 H13 120.1 no
C13 C14 C15 120.0(5) no
C13 C14 H14 120.0 no
C15 C14 H14 120.0 no
C14 C15 C10 121.3(5) no
C14 C15 H15 119.4 no
C10 C15 H15 119.4 no
O4 C16 N3 124.7(4) no
O4 C16 H16 117.6 no
N3 C16 H16 117.6 no
N3 C17 H17A 109.5 no
N3 C17 H17B 109.5 no
H17A C17 H17B 109.5 no
N3 C17 H17C 109.5 no
H17A C17 H17C 109.5 no
H17B C17 H17C 109.5 no
N3 C18 H18A 109.5 no
N3 C18 H18B 109.5 no
H18A C18 H18B 109.5 no
N3 C18 H18C 109.5 no
H18A C18 H18C 109.5 no
H18B C18 H18C 109.5 no
O5 C19 C20 125.6(3) no
O5 C19 C22 114.6(3) no
C20 C19 C22 119.7(3) no
C19 C20 C21 124.9(3) no
C19 C20 H20 117.6 no
C21 C20 H20 117.6 no
O6 C21 C20 125.2(3) no
O6 C21 C23 115.6(3) no
C20 C21 C23 119.2(3) no
C19 C22 H22A 109.5 no
C19 C22 H22B 109.5 no
H22A C22 H22B 109.5 no
C19 C22 H22C 109.5 no
H22A C22 H22C 109.5 no
H22B C22 H22C 109.5 no
C21 C23 H23A 109.5 no
C21 C23 H23B 109.5 no
H23A C23 H23B 109.5 no
C21 C23 H23C 109.5 no
H23A C23 H23C 109.5 no
H23B C23 H23C 109.5 no
O7 C24 C29 117.2(3) no
O7 C24 C25 125.1(3) no
C29 C24 C25 117.7(3) no
C26 C25 C24 119.3(3) no
C26 C25 C30 117.7(3) no
C24 C25 C30 123.0(3) no
C27 C26 C25 121.9(3) no
C27 C26 H26 119.1 no
C25 C26 H26 119.1 no
C26 C27 C28 119.1(3) no
C26 C27 H27 120.5 no
C28 C27 H27 120.5 no
C29 C28 C27 121.3(3) no
C29 C28 H28 119.3 no
C27 C28 H28 119.3 no
C28 C29 C24 120.7(3) no
C28 C29 H29 119.6 no
C24 C29 H29 119.6 no
N4 C30 C25 123.7(3) no
N4 C30 H30 118.1 no
C25 C30 H30 118.1 no
O8 C31 N5 124.4(3) no
O8 C31 C32 119.8(3) no
N5 C31 C32 115.7(3) no
O9 C32 C31 112.6(3) no
O9 C32 H32A 109.1 no
C31 C32 H32A 109.1 no
O9 C32 H32B 109.1 no
C31 C32 H32B 109.1 no
H32A C32 H32B 107.8 no
O9 C33 C34 115.6(3) no
O9 C33 C38 125.6(3) no
C34 C33 C38 118.8(3) no
C35 C34 C33 120.9(4) no
C35 C34 H34 119.6 no
C33 C34 H34 119.6 no
C34 C35 C36 120.7(4) no
C34 C35 H35 119.6 no
C36 C35 H35 119.6 no
C35 C36 C37 119.4(4) no
C35 C36 H36 120.3 no
C37 C36 H36 120.3 no
C36 C37 C38 120.6(4) no
C36 C37 H37 119.7 no
C38 C37 H37 119.7 no
C37 C38 C33 119.6(4) no
C37 C38 H38 120.2 no
C33 C38 H38 120.2 no
O10 C39 N6 125.0(3) no
O10 C39 H39 117.5 no
N6 C39 H39 117.5 no
N6 C40 H40A 109.5 no
N6 C40 H40B 109.5 no
H40A C40 H40B 109.5 no
N6 C40 H40C 109.5 no
H40A C40 H40C 109.5 no
H40B C40 H40C 109.5 no
N6 C41 H41A 109.5 no
N6 C41 H41B 109.5 no
H41A C41 H41B 109.5 no
N6 C41 H41C 109.5 no
H41A C41 H41C 109.5 no
H41B C41 H41C 109.5 no
O11 C42 C43 125.4(3) no
O11 C42 C45 115.6(3) no
C43 C42 C45 119.0(3) no
C44 C43 C42 125.4(3) no
C44 C43 H43 117.3 no
C42 C43 H43 117.3 no
O12 C44 C43 124.7(3) no
O12 C44 C46 115.7(3) no
C43 C44 C46 119.6(3) no
C42 C45 H45A 109.5 no
C42 C45 H45B 109.5 no
H45A C45 H45B 109.5 no
C42 C45 H45C 109.5 no
H45A C45 H45C 109.5 no
H45B C45 H45C 109.5 no
C44 C46 H46A 109.5 no
C44 C46 H46B 109.5 no
H46A C46 H46B 109.5 no
C44 C46 H46C 109.5 no
H46A C46 H46C 109.5 no
H46B C46 H46C 109.5 no

loop_
_geom_bond_atom_site_label_1
_geom_bond_atom_site_label_2
_geom_bond_distance
_geom_bond_publ_flag
Co1 N1 1.861(2) yes
Co1 O1 1.869(2) yes
Co1 O5 1.8749(19) yes
Co1 O2 1.893(2) yes
Co1 O6 1.9035(19) yes
Co1 O4 1.951(2) yes
Co2 N4 1.858(2) yes
Co2 O7 1.867(2) yes
Co2 O11 1.8754(19) yes
Co2 O8 1.8966(19) yes
Co2 O12 1.906(2) yes
Co2 O10 1.9396(19) yes
O1 C1 1.312(3) no
O2 C8 1.278(4) no
O3 C10 1.366(4) no
O3 C9 1.431(4) no
O4 C16 1.231(4) no
O5 C19 1.276(3) no
O6 C21 1.264(4) no
O7 C24 1.322(3) no
O8 C31 1.276(4) no
O9 C33 1.359(4) no
O9 C32 1.430(4) no
O10 C39 1.242(4) no
O11 C42 1.273(3) no
O12 C44 1.273(3) no
N1 C7 1.286(3) no
N1 N2 1.397(3) no
N2 C8 1.314(4) no
N3 C16 1.302(4) no
N3 C18 1.440(6) no
N3 C17 1.460(5) no
N4 C30 1.293(4) no
N4 N5 1.396(3) no
N5 C31 1.313(4) no
N6 C39 1.297(4) no
N6 C40 1.444(7) no
N6 C41 1.459(5) no
C1 C6 1.407(4) no
C1 C2 1.416(4) no
C2 C3 1.412(4) no
C2 C7 1.422(4) no
C3 C4 1.348(4) no
C3 H3 0.9300 no
C4 C5 1.387(5) no
C4 H4 0.9300 no
C5 C6 1.377(4) no
C5 H5 0.9300 no
C6 H6 0.9300 no
C7 H7 0.9300 no
C8 C9 1.499(4) no
C9 H9A 0.9700 no
C9 H9B 0.9700 no
C10 C11 1.373(6) no
C10 C15 1.387(5) no
C11 C12 1.386(7) no
C11 H11 0.9300 no
C12 C13 1.368(8) no
C12 H12 0.9300 no
C13 C14 1.359(8) no
C13 H13 0.9300 no
C14 C15 1.361(7) no
C14 H14 0.9300 no
C15 H15 0.9300 no
C16 H16 0.9300 no
C17 H17A 0.9600 no
C17 H17B 0.9600 no
C17 H17C 0.9600 no
C18 H18A 0.9600 no
C18 H18B 0.9600 no
C18 H18C 0.9600 no
C19 C20 1.377(4) no
C19 C22 1.515(4) no
C20 C21 1.393(4) no
C20 H20 0.9300 no
C21 C23 1.505(4) no
C22 H22A 0.9600 no
C22 H22B 0.9600 no
C22 H22C 0.9600 no
C23 H23A 0.9600 no
C23 H23B 0.9600 no
C23 H23C 0.9600 no
C24 C29 1.409(4) no
C24 C25 1.415(4) no
C25 C26 1.415(4) no
C25 C30 1.430(4) no
C26 C27 1.350(5) no
C26 H26 0.9300 no
C27 C28 1.390(5) no
C27 H27 0.9300 no
C28 C29 1.379(5) no
C28 H28 0.9300 no
C29 H29 0.9300 no
C30 H30 0.9300 no
C31 C32 1.508(4) no
C32 H32A 0.9700 no
C32 H32B 0.9700 no
C33 C34 1.385(5) no
C33 C38 1.392(5) no
C34 C35 1.357(6) no
C34 H34 0.9300 no
C35 C36 1.372(6) no
C35 H35 0.9300 no
C36 C37 1.376(6) no
C36 H36 0.9300 no
C37 C38 1.381(6) no
C37 H37 0.9300 no
C38 H38 0.9300 no
C39 H39 0.9300 no
C40 H40A 0.9600 no
C40 H40B 0.9600 no
C40 H40C 0.9600 no
C41 H41A 0.9600 no
C41 H41B 0.9600 no
C41 H41C 0.9600 no
C42 C43 1.389(4) no
C42 C45 1.499(4) no
C43 C44 1.385(4) no
C43 H43 0.9300 no
C44 C46 1.507(4) no
C45 H45A 0.9600 no
C45 H45B 0.9600 no
C45 H45C 0.9600 no
C46 H46A 0.9600 no
C46 H46B 0.9600 no
C46 H46C 0.9600 no

loop_
_geom_torsion_atom_site_label_1
_geom_torsion_atom_site_label_2
_geom_torsion_atom_site_label_3
_geom_torsion_atom_site_label_4
_geom_torsion
_geom_torsion_publ_flag
N1 Co1 O1 C1 -8.9(2) no
O5 Co1 O1 C1 77.6(2) no
O2 Co1 O1 C1 -77(2) no
O6 Co1 O1 C1 173.5(2) no
O4 Co1 O1 C1 -96.1(2) no
N1 Co1 O2 C8 -1.88(19) no
O1 Co1 O2 C8 67(2) no
O5 Co1 O2 C8 -88.03(19) no
O6 Co1 O2 C8 176.01(19) no
O4 Co1 O2 C8 85.62(19) no
N1 Co1 O4 C16 155.5(3) no
O1 Co1 O4 C16 -108.2(3) no
O5 Co1 O4 C16 172.4(8) no
O2 Co1 O4 C16 72.5(3) no
O6 Co1 O4 C16 -18.3(3) no
N1 Co1 O5 C19 175.5(2) no
O1 Co1 O5 C19 79.2(2) no
O2 Co1 O5 C19 -101.7(2) no
O6 Co1 O5 C19 -10.7(2) no
O4 Co1 O5 C19 158.6(8) no
N1 Co1 O6 C21 116.4(8) no
O1 Co1 O6 C21 -84.2(2) no
O5 Co1 O6 C21 5.7(2) no
O2 Co1 O6 C21 97.9(2) no
O4 Co1 O6 C21 -173.1(2) no
N4 Co2 O7 C24 -6.2(2) no
O11 Co2 O7 C24 81.3(2) no
O8 Co2 O7 C24 -53(3) no
O12 Co2 O7 C24 177.3(2) no
O10 Co2 O7 C24 -94.2(2) no
N4 Co2 O8 C31 -1.66(18) no
O7 Co2 O8 C31 45(3) no
O11 Co2 O8 C31 -88.93(19) no
O12 Co2 O8 C31 175.04(19) no
O10 Co2 O8 C31 86.55(19) no
N4 Co2 O10 C39 130.0(3) no
O7 Co2 O10 C39 -133.8(3) no
O11 Co2 O10 C39 154.7(11) no
O8 Co2 O10 C39 47.4(3) no
O12 Co2 O10 C39 -44.1(3) no
N4 Co2 O11 C42 173.4(2) no
O7 Co2 O11 C42 77.2(2) no
O8 Co2 O11 C42 -104.1(2) no
O12 Co2 O11 C42 -12.4(2) no
O10 Co2 O11 C42 148.7(11) no
N4 Co2 O12 C44 131.4(8) no
O7 Co2 O12 C44 -79.0(2) no
O11 Co2 O12 C44 10.8(2) no
O8 Co2 O12 C44 102.4(2) no
O10 Co2 O12 C44 -167.7(2) no
O1 Co1 N1 C7 8.6(2) no
O5 Co1 N1 C7 -80.8(2) no
O2 Co1 N1 C7 -173.5(2) no
O6 Co1 N1 C7 168.0(7) no
O4 Co1 N1 C7 97.3(2) no
O1 Co1 N1 N2 -175.55(18) no
O5 Co1 N1 N2 95.01(18) no
O2 Co1 N1 N2 2.36(18) no
O6 Co1 N1 N2 -16.2(9) no
O4 Co1 N1 N2 -86.87(19) no
C7 N1 N2 C8 173.9(2) no
Co1 N1 N2 C8 -2.3(3) no
O7 Co2 N4 C30 5.5(3) no
O11 Co2 N4 C30 -84.0(2) no
O8 Co2 N4 C30 -175.9(3) no
O12 Co2 N4 C30 154.9(7) no
O10 Co2 N4 C30 94.0(2) no
O7 Co2 N4 N5 -176.23(19) no
O11 Co2 N4 N5 94.23(19) no
O8 Co2 N4 N5 2.40(18) no
O12 Co2 N4 N5 -26.9(9) no
O10 Co2 N4 N5 -87.75(19) no
C30 N4 N5 C31 175.9(3) no
Co2 N4 N5 C31 -2.5(3) no
Co1 O1 C1 C6 -175.2(2) no
Co1 O1 C1 C2 6.1(4) no
O1 C1 C2 C3 -179.6(3) no
C6 C1 C2 C3 1.7(4) no
O1 C1 C2 C7 0.1(4) no
C6 C1 C2 C7 -178.6(3) no
C1 C2 C3 C4 -1.2(4) no
C7 C2 C3 C4 179.1(3) no
C2 C3 C4 C5 0.3(5) no
C3 C4 C5 C6 -0.1(5) no
C4 C5 C6 C1 0.7(5) no
O1 C1 C6 C5 179.7(3) no
C2 C1 C6 C5 -1.5(4) no
N2 N1 C7 C2 179.0(2) no
Co1 N1 C7 C2 -5.3(4) no
C3 C2 C7 N1 179.1(3) no
C1 C2 C7 N1 -0.5(4) no
Co1 O2 C8 N2 1.2(4) no
Co1 O2 C8 C9 178.6(2) no
N1 N2 C8 O2 0.7(4) no
N1 N2 C8 C9 -176.8(2) no
C10 O3 C9 C8 68.4(4) no
O2 C8 C9 O3 41.5(4) no
N2 C8 C9 O3 -140.8(3) no
C9 O3 C10 C11 11.6(6) no
C9 O3 C10 C15 -168.2(3) no
O3 C10 C11 C12 179.1(4) no
C15 C10 C11 C12 -1.0(7) no
C10 C11 C12 C13 -1.0(9) no
C11 C12 C13 C14 2.8(11) no
C12 C13 C14 C15 -2.4(11) no
C13 C14 C15 C10 0.3(9) no
O3 C10 C15 C14 -178.7(4) no
C11 C10 C15 C14 1.4(7) no
Co1 O4 C16 N3 -178.1(3) no
C18 N3 C16 O4 2.9(7) no
C17 N3 C16 O4 -176.6(4) no
Co1 O5 C19 C20 9.2(4) no
Co1 O5 C19 C22 -172.6(2) no
O5 C19 C20 C21 0.6(5) no
C22 C19 C20 C21 -177.6(3) no
Co1 O6 C21 C20 1.4(4) no
Co1 O6 C21 C23 -178.1(2) no
C19 C20 C21 O6 -6.4(5) no
C19 C20 C21 C23 173.1(3) no
Co2 O7 C24 C29 -178.3(2) no
Co2 O7 C24 C25 4.1(4) no
O7 C24 C25 C26 179.8(3) no
C29 C24 C25 C26 2.2(4) no
O7 C24 C25 C30 0.9(5) no
C29 C24 C25 C30 -176.7(3) no
C24 C25 C26 C27 -0.9(5) no
C30 C25 C26 C27 178.0(3) no
C25 C26 C27 C28 -0.8(6) no
C26 C27 C28 C29 1.2(6) no
C27 C28 C29 C24 0.1(6) no
O7 C24 C29 C28 -179.6(3) no
C25 C24 C29 C28 -1.8(5) no
N5 N4 C30 C25 179.3(3) no
Co2 N4 C30 C25 -2.5(4) no
C26 C25 C30 N4 179.3(3) no
C24 C25 C30 N4 -1.8(5) no
Co2 O8 C31 N5 0.7(4) no
Co2 O8 C31 C32 177.3(2) no
N4 N5 C31 O8 1.2(4) no
N4 N5 C31 C32 -175.6(2) no
C33 O9 C32 C31 72.5(4) no
O8 C31 C32 O9 39.5(4) no
N5 C31 C32 O9 -143.6(3) no
C32 O9 C33 C34 177.3(3) no
C32 O9 C33 C38 -2.4(5) no
O9 C33 C34 C35 179.3(4) no
C38 C33 C34 C35 -1.0(6) no
C33 C34 C35 C36 0.6(7) no
C34 C35 C36 C37 0.2(8) no
C35 C36 C37 C38 -0.6(8) no
C36 C37 C38 C33 0.2(7) no
O9 C33 C38 C37 -179.7(4) no
C34 C33 C38 C37 0.6(6) no
Co2 O10 C39 N6 177.2(3) no
C40 N6 C39 O10 3.9(7) no
C41 N6 C39 O10 -178.7(4) no
Co2 O11 C42 C43 7.7(4) no
Co2 O11 C42 C45 -173.2(2) no
O11 C42 C43 C44 3.3(5) no
C45 C42 C43 C44 -175.8(3) no
Co2 O12 C44 C43 -4.0(4) no
Co2 O12 C44 C46 177.8(2) no
C42 C43 C44 O12 -5.2(5) no
C42 C43 C44 C46 172.8(3) no
